data_2222712
loop_
_publ_author_name
'Dong, Lin Yi'

_publ_section_title
;
 Tetraaquabis(3,5-di-4-pyridyl-1,2,4-triazolato-\k<i>N</i>)nickel(II)
 dihydrate
;
_journal_coeditor_code HG2531
_journal_issue 8
_journal_name_full 'Acta Crystallographica Section E'
_journal_page_first m962
_journal_page_last m963
_journal_paper_doi 10.1107/S1600536809027688
_journal_volume 65
_journal_year 2009
_chemical_formula_iupac '[Ni (C12 H8 N5)2 (H2 O)4], 2H2 O'
_chemical_formula_moiety 'C24 H24 N10 Ni O4, 2(H2 O)'
_chemical_formula_sum 'C24 H28 N10 Ni O6'
_chemical_formula_weight 611.27
_chemical_name_systematic
;Tetraaquabis(3,5-di-4-pyridyl-1,2,4-triazolato-\k<i>N</i>)nickel(II)
 dihydrate
;
_space_group_IT_number 14
_symmetry_cell_setting monoclinic
_symmetry_space_group_name_Hall '-P 2ybc'
_symmetry_space_group_name_H-M 'P 1 21/c 1'
_atom_sites_solution_hydrogens geom
_atom_sites_solution_primary direct
_atom_sites_solution_secondary difmap
_audit_creation_method SHELXL-97
_cell_angle_alpha 90.00
_cell_angle_beta 107.20(3)
_cell_angle_gamma 90.00
_cell_formula_units_Z 2
_cell_length_a 7.3390(15)
_cell_length_b 15.653(3)
_cell_length_c 11.829(2)
_cell_measurement_reflns_used 467
_cell_measurement_temperature 293(2)
_cell_measurement_theta_max 25.25
_cell_measurement_theta_min 1.5
_cell_volume 1298.1(5)
_computing_cell_refinement 'SAINT (Bruker, 1999)'
_computing_data_collection 'SMART (Bruker, 1998)'
_computing_data_reduction 'SAINT (Bruker, 1999)'
_computing_molecular_graphics 'SHELXTL (Sheldrick, 2008)'
_computing_publication_material 'SHELXTL (Sheldrick, 2008)'
_computing_structure_refinement 'SHELXTL (Sheldrick, 2008)'
_computing_structure_solution 'SHELXTL (Sheldrick, 2008)'
_diffrn_ambient_temperature 293(2)
_diffrn_measured_fraction_theta_full 0.998
_diffrn_measured_fraction_theta_max 0.998
_diffrn_measurement_device_type 'Bruker SMART CCD area-detector'
_diffrn_measurement_method '\f and \w'
_diffrn_radiation_monochromator graphite
_diffrn_radiation_source 'fine-focus sealed tube'
_diffrn_radiation_type MoK\a
_diffrn_radiation_wavelength 0.71073
_diffrn_reflns_av_R_equivalents 0.0344
_diffrn_reflns_av_sigmaI/netI 0.0254
_diffrn_reflns_limit_h_max 8
_diffrn_reflns_limit_h_min -8
_diffrn_reflns_limit_k_max 18
_diffrn_reflns_limit_k_min -18
_diffrn_reflns_limit_l_max 14
_diffrn_reflns_limit_l_min -14
_diffrn_reflns_number 10883
_diffrn_reflns_theta_full 25.23
_diffrn_reflns_theta_max 25.23
_diffrn_reflns_theta_min 3.17
_diffrn_standards_decay_% 0
_diffrn_standards_number 0
_exptl_absorpt_coefficient_mu 0.810
_exptl_absorpt_correction_T_max 0.8484
_exptl_absorpt_correction_T_min 0.7222
_exptl_absorpt_correction_type multi-scan
_exptl_absorpt_process_details '(SADABS; Sheldrick, 1996)'
_exptl_crystal_colour green
_exptl_crystal_density_diffrn 1.564
_exptl_crystal_density_method 'not measured'
_exptl_crystal_description block
_exptl_crystal_F_000 636
_exptl_crystal_size_max 0.43
_exptl_crystal_size_mid 0.27
_exptl_crystal_size_min 0.21
_refine_diff_density_max 0.261
_refine_diff_density_min -0.338
_refine_ls_extinction_method none
_refine_ls_goodness_of_fit_ref 1.141
_refine_ls_hydrogen_treatment mixed
_refine_ls_matrix_type full
_refine_ls_number_parameters 211
_refine_ls_number_reflns 2344
_refine_ls_number_restraints 0
_refine_ls_restrained_S_all 1.141
_refine_ls_R_factor_all 0.0419
_refine_ls_R_factor_gt 0.0356
_refine_ls_shift/su_max 0.000
_refine_ls_shift/su_mean 0.000
_refine_ls_structure_factor_coef Fsqd
_refine_ls_weighting_details 'calc w=1/[\s^2^(Fo^2^)+(0.0259P)^2^+1.0454P] where P=(Fo^2^+2Fc^2^)/3'
_refine_ls_weighting_scheme calc
_refine_ls_wR_factor_gt 0.0756
_refine_ls_wR_factor_ref 0.0780
_reflns_number_gt 2131
_reflns_number_total 2344
_reflns_threshold_expression I>2\s(I)
_cod_data_source_file hg2531.cif
_cod_data_source_block I
_cod_original_sg_symbol_H-M 'P 21/c'
_cod_database_code 2222712
_cod_database_fobs_code 2222712

loop_
_symmetry_equiv_pos_as_xyz
'x, y, z'
'-x, y+1/2, -z+1/2'
'-x, -y, -z'
'x, -y-1/2, z-1/2'

loop_
_atom_site_type_symbol
_atom_site_label
_atom_site_fract_x
_atom_site_fract_y
_atom_site_fract_z
_atom_site_U_iso_or_equiv
_atom_site_adp_type
_atom_site_calc_flag
_atom_site_refinement_flags
_atom_site_occupancy
_atom_site_disorder_assembly
_atom_site_disorder_group
C C1 0.4927(3) 0.33129(14) 0.6238(2) 0.0265(5) Uani d . 1 . .
H H1C 0.5402 0.3645 0.6914 0.032 Uiso calc R 1 . .
C C2 0.4672(3) 0.24522(14) 0.6376(2) 0.0272(5) Uani d . 1 . .
H H2C 0.4983 0.2216 0.7131 0.033 Uiso calc R 1 . .
C C3 0.3951(3) 0.19348(13) 0.53900(19) 0.0218(5) Uani d . 1 . .
C C4 0.3570(4) 0.23293(14) 0.4292(2) 0.0287(5) Uani d . 1 . .
H H4A 0.3117 0.2010 0.3603 0.034 Uiso calc R 1 . .
C C5 0.3864(4) 0.31953(14) 0.4228(2) 0.0283(5) Uani d . 1 . .
H H5A 0.3590 0.3446 0.3483 0.034 Uiso calc R 1 . .
C C6 0.3545(3) 0.10302(13) 0.55253(19) 0.0217(5) Uani d . 1 . .
C C7 0.2505(3) -0.02231(13) 0.52360(19) 0.0224(5) Uani d . 1 . .
C C8 0.1688(3) -0.10334(14) 0.46845(19) 0.0232(5) Uani d . 1 . .
C C9 0.1536(4) -0.17397(16) 0.5368(2) 0.0370(6) Uani d . 1 . .
H H9A 0.1892 -0.1697 0.6189 0.044 Uiso calc R 1 . .
C C10 0.0858(4) -0.24977(16) 0.4823(2) 0.0411(7) Uani d . 1 . .
H H10A 0.0794 -0.2962 0.5301 0.049 Uiso calc R 1 . .
C C11 0.0428(4) -0.19348(16) 0.3005(2) 0.0359(6) Uani d . 1 . .
H H11A 0.0042 -0.1995 0.2186 0.043 Uiso calc R 1 . .
C C12 0.1111(4) -0.11487(15) 0.3471(2) 0.0312(6) Uani d . 1 . .
H H12A 0.1184 -0.0699 0.2971 0.037 Uiso calc R 1 . .
H H1A 0.413(5) 0.550(2) 0.686(3) 0.051(9) Uiso d . 1 . .
H H2A 0.149(5) 0.527(2) 0.358(3) 0.051(10) Uiso d . 1 . .
H H3A 0.163(5) 0.426(2) 0.782(3) 0.054(10) Uiso d . 1 . .
H H1B 0.283(5) 0.493(2) 0.633(3) 0.055(10) Uiso d . 1 . .
H H2B 0.257(4) 0.5122(18) 0.292(3) 0.048(9) Uiso d . 1 . .
H H3B 0.077(5) 0.372(2) 0.691(3) 0.062(10) Uiso d . 1 . .
N N1 0.4525(3) 0.36961(11) 0.51811(16) 0.0237(4) Uani d . 1 . .
N N2 0.3943(3) 0.06670(12) 0.65942(16) 0.0279(5) Uani d . 1 . .
N N3 0.3259(3) -0.01470(12) 0.64046(17) 0.0290(5) Uani d . 1 . .
N N4 0.2645(3) 0.04985(11) 0.46332(16) 0.0226(4) Uani d . 1 . .
N N5 0.0286(3) -0.26126(13) 0.3656(2) 0.0360(5) Uani d . 1 . .
Ni Ni1 0.5000 0.5000 0.5000 0.01983(13) Uani d S 1 . .
O O1 0.3476(3) 0.53202(12) 0.61834(15) 0.0275(4) Uani d . 1 . .
O O2 0.2507(3) 0.50476(11) 0.35989(15) 0.0287(4) Uani d . 1 . .
O O3 0.1179(3) 0.42339(11) 0.70636(17) 0.0314(4) Uani d . 1 . .

loop_
_atom_site_aniso_label
_atom_site_aniso_U_11
_atom_site_aniso_U_22
_atom_site_aniso_U_33
_atom_site_aniso_U_12
_atom_site_aniso_U_13
_atom_site_aniso_U_23
C1 0.0368(14) 0.0208(12) 0.0204(12) -0.0048(10) 0.0062(10) -0.0025(9)
C2 0.0390(14) 0.0215(12) 0.0197(12) -0.0036(10) 0.0066(10) 0.0023(9)
C3 0.0249(12) 0.0178(11) 0.0234(12) -0.0009(9) 0.0083(9) -0.0001(9)
C4 0.0434(15) 0.0199(12) 0.0204(12) -0.0063(11) 0.0057(10) -0.0029(9)
C5 0.0416(15) 0.0216(12) 0.0199(12) -0.0021(10) 0.0062(10) 0.0026(9)
C6 0.0269(12) 0.0174(11) 0.0209(11) -0.0006(9) 0.0073(9) 0.0001(9)
C7 0.0281(12) 0.0162(11) 0.0224(11) -0.0009(9) 0.0068(9) -0.0005(8)
C8 0.0239(12) 0.0188(11) 0.0254(12) -0.0003(9) 0.0051(9) -0.0010(9)
C9 0.0588(18) 0.0260(13) 0.0251(13) -0.0116(12) 0.0108(12) 0.0001(10)
C10 0.0624(19) 0.0225(13) 0.0392(16) -0.0129(13) 0.0161(13) 0.0020(11)
C11 0.0424(15) 0.0314(14) 0.0280(13) -0.0042(11) 0.0014(11) -0.0060(11)
C12 0.0400(15) 0.0221(12) 0.0269(13) -0.0029(10) 0.0031(11) 0.0039(10)
N1 0.0310(11) 0.0168(9) 0.0223(10) -0.0024(8) 0.0067(8) -0.0006(7)
N2 0.0413(12) 0.0175(10) 0.0232(10) -0.0064(9) 0.0070(9) 0.0002(8)
N3 0.0429(12) 0.0189(10) 0.0232(10) -0.0071(9) 0.0067(9) 0.0009(8)
N4 0.0281(10) 0.0161(9) 0.0222(10) -0.0016(8) 0.0053(8) 0.0011(7)
N5 0.0408(13) 0.0244(11) 0.0416(13) -0.0077(10) 0.0102(10) -0.0075(9)
Ni1 0.0263(2) 0.0140(2) 0.0186(2) -0.00180(17) 0.00564(16) -0.00025(16)
O1 0.0322(10) 0.0267(9) 0.0246(9) -0.0036(8) 0.0101(8) -0.0021(7)
O2 0.0288(10) 0.0329(10) 0.0228(9) 0.0044(8) 0.0054(7) -0.0001(7)
O3 0.0420(11) 0.0222(9) 0.0288(10) -0.0034(8) 0.0088(8) -0.0015(7)

loop_
_atom_type_symbol
_atom_type_description
_atom_type_scat_dispersion_real
_atom_type_scat_dispersion_imag
_atom_type_scat_source
C C 0.0033 0.0016 'International Tables Vol C Tables 4.2.6.8 and 6.1.1.4'
H H 0.0000 0.0000 'International Tables Vol C Tables 4.2.6.8 and 6.1.1.4'
N N 0.0061 0.0033 'International Tables Vol C Tables 4.2.6.8 and 6.1.1.4'
O O 0.0106 0.0060 'International Tables Vol C Tables 4.2.6.8 and 6.1.1.4'
Ni Ni 0.3393 1.1124 'International Tables Vol C Tables 4.2.6.8 and 6.1.1.4'

loop_
_geom_angle_atom_site_label_1
_geom_angle_atom_site_label_2
_geom_angle_atom_site_label_3
_geom_angle_site_symmetry_1
_geom_angle_site_symmetry_3
_geom_angle
_geom_angle_publ_flag
N1 C1 C2 . . 123.3(2) ?
N1 C1 H1C . . 118.3 ?
C2 C1 H1C . . 118.3 ?
C1 C2 C3 . . 120.1(2) ?
C1 C2 H2C . . 119.9 ?
C3 C2 H2C . . 119.9 ?
C4 C3 C2 . . 116.5(2) ?
C4 C3 C6 . . 122.7(2) ?
C2 C3 C6 . . 120.7(2) ?
C5 C4 C3 . . 119.8(2) ?
C5 C4 H4A . . 120.1 ?
C3 C4 H4A . . 120.1 ?
N1 C5 C4 . . 123.5(2) ?
N1 C5 H5A . . 118.2 ?
C4 C5 H5A . . 118.2 ?
N2 C6 N4 . . 113.30(19) ?
N2 C6 C3 . . 121.29(19) ?
N4 C6 C3 . . 125.27(19) ?
N3 C7 N4 . . 113.45(19) ?
N3 C7 C8 . . 121.77(19) ?
N4 C7 C8 . . 124.7(2) ?
C12 C8 C9 . . 116.5(2) ?
C12 C8 C7 . . 122.2(2) ?
C9 C8 C7 . . 121.3(2) ?
C10 C9 C8 . . 119.6(2) ?
C10 C9 H9A . . 120.2 ?
C8 C9 H9A . . 120.2 ?
N5 C10 C9 . . 124.3(2) ?
N5 C10 H10A . . 117.8 ?
C9 C10 H10A . . 117.8 ?
N5 C11 C12 . . 124.1(2) ?
N5 C11 H11A . . 118.0 ?
C12 C11 H11A . . 118.0 ?
C11 C12 C8 . . 119.6(2) ?
C11 C12 H12A . . 120.2 ?
C8 C12 H12A . . 120.2 ?
C1 N1 C5 . . 116.65(19) ?
C1 N1 Ni1 . . 122.37(14) ?
C5 N1 Ni1 . . 120.94(15) ?
C6 N2 N3 . . 105.95(17) ?
C7 N3 N2 . . 105.88(17) ?
C6 N4 C7 . . 101.41(18) ?
C10 N5 C11 . . 115.9(2) ?
O2 Ni1 O2 . 3_666 180.0 ?
O2 Ni1 N1 . 3_666 90.99(7) ?
O2 Ni1 N1 3_666 3_666 89.01(7) ?
O2 Ni1 N1 . . 89.01(7) ?
O2 Ni1 N1 3_666 . 90.99(7) ?
N1 Ni1 N1 3_666 . 180.0 ?
O2 Ni1 O1 . . 90.36(8) ?
O2 Ni1 O1 3_666 . 89.64(8) ?
N1 Ni1 O1 3_666 . 88.45(7) ?
N1 Ni1 O1 . . 91.55(7) ?
O2 Ni1 O1 . 3_666 89.64(8) ?
O2 Ni1 O1 3_666 3_666 90.36(8) ?
N1 Ni1 O1 3_666 3_666 91.55(7) ?
N1 Ni1 O1 . 3_666 88.45(7) ?
O1 Ni1 O1 . 3_666 180.0 ?
Ni1 O1 H1A . . 117(2) ?
Ni1 O1 H1B . . 115(2) ?
H1A O1 H1B . . 104(3) ?
Ni1 O2 H2A . . 128(2) ?
Ni1 O2 H2B . . 119(2) ?
H2A O2 H2B . . 103(3) ?
H3A O3 H3B . . 106(3) ?

loop_
_geom_bond_atom_site_label_1
_geom_bond_atom_site_label_2
_geom_bond_site_symmetry_2
_geom_bond_distance
_geom_bond_publ_flag
C1 N1 . 1.339(3) ?
C1 C2 . 1.377(3) ?
C1 H1C . 0.9300 ?
C2 C3 . 1.390(3) ?
C2 H2C . 0.9300 ?
C3 C4 . 1.389(3) ?
C3 C6 . 1.465(3) ?
C4 C5 . 1.378(3) ?
C4 H4A . 0.9300 ?
C5 N1 . 1.341(3) ?
C5 H5A . 0.9300 ?
C6 N2 . 1.337(3) ?
C6 N4 . 1.353(3) ?
C7 N3 . 1.334(3) ?
C7 N4 . 1.356(3) ?
C7 C8 . 1.471(3) ?
C8 C12 . 1.384(3) ?
C8 C9 . 1.393(3) ?
C9 C10 . 1.372(3) ?
C9 H9A . 0.9300 ?
C10 N5 . 1.331(3) ?
C10 H10A . 0.9300 ?
C11 N5 . 1.333(3) ?
C11 C12 . 1.380(3) ?
C11 H11A . 0.9300 ?
C12 H12A . 0.9300 ?
N1 Ni1 . 2.0921(18) ?
N2 N3 . 1.364(3) ?
Ni1 O2 . 2.0753(19) ?
Ni1 O2 3_666 2.0753(19) ?
Ni1 N1 3_666 2.0921(18) ?
Ni1 O1 . 2.0945(17) ?
Ni1 O1 3_666 2.0945(17) ?
O1 H1A . 0.85(3) ?
O1 H1B . 0.82(3) ?
O2 H2A . 0.82(3) ?
O2 H2B . 0.82(3) ?
O3 H3A . 0.85(3) ?
O3 H3B . 0.86(4) ?

loop_
_geom_hbond_atom_site_label_D
_geom_hbond_atom_site_label_H
_geom_hbond_atom_site_label_A
_geom_hbond_site_symmetry_A
_geom_hbond_distance_DH
_geom_hbond_distance_HA
_geom_hbond_distance_DA
_geom_hbond_angle_DHA
O2 H2A O3 3_566 0.82(3) 2.03(3) 2.818(3) 160(3)
O3 H3A N4 4_566 0.85(3) 2.09(3) 2.939(3) 172(3)
O3 H3B N5 3_556 0.86(4) 1.94(4) 2.789(3) 173(3)

loop_
_geom_torsion_atom_site_label_1
_geom_torsion_atom_site_label_2
_geom_torsion_atom_site_label_3
_geom_torsion_atom_site_label_4
_geom_torsion_site_symmetry_1
_geom_torsion_site_symmetry_2
_geom_torsion_site_symmetry_3
_geom_torsion_site_symmetry_4
_geom_torsion
_geom_torsion_publ_flag
N1 C1 C2 C3 . . . . -0.5(4) ?
C1 C2 C3 C4 . . . . 1.7(3) ?
C1 C2 C3 C6 . . . . -175.6(2) ?
C2 C3 C4 C5 . . . . -1.7(4) ?
C6 C3 C4 C5 . . . . 175.6(2) ?
C3 C4 C5 N1 . . . . 0.5(4) ?
C4 C3 C6 N2 . . . . 179.4(2) ?
C2 C3 C6 N2 . . . . -3.4(3) ?
C4 C3 C6 N4 . . . . -5.2(4) ?
C2 C3 C6 N4 . . . . 172.1(2) ?
N3 C7 C8 C12 . . . . -172.1(2) ?
N4 C7 C8 C12 . . . . 5.1(4) ?
N3 C7 C8 C9 . . . . 4.9(4) ?
N4 C7 C8 C9 . . . . -177.8(2) ?
C12 C8 C9 C10 . . . . 0.6(4) ?
C7 C8 C9 C10 . . . . -176.6(2) ?
C8 C9 C10 N5 . . . . -1.2(5) ?
N5 C11 C12 C8 . . . . -0.4(4) ?
C9 C8 C12 C11 . . . . 0.2(4) ?
C7 C8 C12 C11 . . . . 177.3(2) ?
C2 C1 N1 C5 . . . . -0.7(4) ?
C2 C1 N1 Ni1 . . . . -178.26(18) ?
C4 C5 N1 C1 . . . . 0.8(4) ?
C4 C5 N1 Ni1 . . . . 178.32(19) ?
N4 C6 N2 N3 . . . . -0.5(3) ?
C3 C6 N2 N3 . . . . 175.4(2) ?
N4 C7 N3 N2 . . . . -0.2(3) ?
C8 C7 N3 N2 . . . . 177.4(2) ?
C6 N2 N3 C7 . . . . 0.4(2) ?
N2 C6 N4 C7 . . . . 0.4(3) ?
C3 C6 N4 C7 . . . . -175.3(2) ?
N3 C7 N4 C6 . . . . -0.2(3) ?
C8 C7 N4 C6 . . . . -177.6(2) ?
C9 C10 N5 C11 . . . . 1.0(4) ?
C12 C11 N5 C10 . . . . -0.2(4) ?
C1 N1 Ni1 O2 . . . . -142.48(19) ?
C5 N1 Ni1 O2 . . . . 40.10(19) ?
C1 N1 Ni1 O2 . . . 3_666 37.52(19) ?
C5 N1 Ni1 O2 . . . 3_666 -139.90(19) ?
C1 N1 Ni1 N1 . . . 3_666 14E1(10) ?
C5 N1 Ni1 N1 . . . 3_666 -4E1(10) ?
C1 N1 Ni1 O1 . . . . -52.15(19) ?
C5 N1 Ni1 O1 . . . . 130.43(19) ?
C1 N1 Ni1 O1 . . . 3_666 127.85(19) ?
C5 N1 Ni1 O1 . . . 3_666 -49.57(19) ?
